data_9006972
loop_
_publ_author_name
'Leger, J. M.'
'Haines, J.'
'Chateau, C.'
'Bocquillon, G.'
'Schmidt, M. W.'
'Hull, S.'
'Gorelli, F.'
'Lesauze, A.'
'Marchand, R.'

_publ_section_title
;
 Phosphorus oxynitride PON, a silica analogue: structure and compression
 of the cristobalite-like phase; P-T phase diagram
 Note: cristobalite structure type
;
_journal_name_full 'Physics and Chemistry of Minerals'
_journal_page_first 388
_journal_page_last 398
_journal_paper_doi 10.1007/s002690100161
_journal_volume 28
_journal_year 2001
_chemical_formula_structural PON
_chemical_formula_sum 'N O P'
_space_group_IT_number 122
_symmetry_space_group_name_Hall 'I -4 2bw'
_symmetry_space_group_name_H-M 'I -4 2 d'
_cell_angle_alpha 90
_cell_angle_beta 90
_cell_angle_gamma 90
_cell_length_a 4.61865
_cell_length_b 4.61865
_cell_length_c 6.97882
_cell_formula_units_Z 4
_cell_volume 148.872
_database_code_amcsd 0008557
_exptl_crystal_density_diffrn 2.721
_cod_original_formula_sum 'P (O N)'
_cod_database_code 9006972
_amcsd_formula_title PON

loop_
_space_group_symop_operation_xyz
x,y,z
1/2+x,1/2+y,1/2+z
1/2-y,-x,3/4+z
-y,1/2-x,1/4+z
y,-x,-z
1/2+y,1/2-x,1/2-z
-x,1/2+y,1/4-z
1/2-x,+y,3/4-z
-x,-y,z
1/2-x,1/2-y,1/2+z
1/2+y,x,3/4+z
+y,1/2+x,1/4+z
-y,x,-z
1/2-y,1/2+x,1/2-z
x,1/2-y,1/4-z
1/2+x,-y,3/4-z

loop_
_atom_site_aniso_label
_atom_site_aniso_U_11
_atom_site_aniso_U_22
_atom_site_aniso_U_33
_atom_site_aniso_U_12
_atom_site_aniso_U_13
_atom_site_aniso_U_23
P 0.00850 0.00850 0.00540 0.00000 0.00000 0.00000
O 0.00980 0.00980 0.01350 0.00000 0.00000 -0.00720
N 0.00980 0.00980 0.01350 0.00000 0.00000 -0.00720

loop_
_atom_site_label
_atom_site_fract_x
_atom_site_fract_y
_atom_site_fract_z
_atom_site_occupancy
P 0.00000 0.00000 0.00000 1.00000
O 0.13803 0.25000 0.12500 0.50000
N 0.13803 0.25000 0.12500 0.50000

loop_
_cod_related_entry_id
_cod_related_entry_database
_cod_related_entry_code
1 AMCSD 0008557
